data_7008923
loop_
_publ_author_name
'Rohovec, Jan'
'Vojt\'i\<sek, Pavel'
'Hermann, Petr'
'Ludv\'ik, Ji\<r\'i'
'Luke\<s, Ivan'

_publ_section_title
;
 Derivative of cyclen with three methylene(phenyl)phosphinic acid
 pendant arms. Synthesis and crystal structures of its lanthanide
 complexes
;
_journal_issue 2
_journal_name_full 'Journal of the Chemical Society, Dalton Transactions'
_journal_page_first 141
_journal_paper_doi 10.1039/a907018d
_journal_year 2000
_chemical_formula_moiety '[Ce(H2O)L]2*8H2O*2MeOH '
_chemical_formula_sum 'C32 H60 Ce N4 O13 P3'
_chemical_formula_weight 941.87
_chemical_name_systematic
; 
 ? 
;
_space_group_IT_number 14
_symmetry_cell_setting monoclinic
_symmetry_space_group_name_Hall '-P 2ybc'
_symmetry_space_group_name_H-M 'P 1 21/c 1'
_atom_sites_solution_hydrogens geom
_atom_sites_solution_primary 'Patterson + Fourier'
_atom_sites_solution_secondary difmap
_audit_creation_method SHELXL-97
_cell_angle_alpha 90.00
_cell_angle_beta 107.21(3)
_cell_angle_gamma 90.00
_cell_formula_units_Z 4
_cell_length_a 13.194(3)
_cell_length_b 19.990(4)
_cell_length_c 15.534(3)
_cell_measurement_reflns_used 4926
_cell_measurement_temperature 170(1)
_cell_measurement_theta_max 21.9
_cell_measurement_theta_min 1.8
_cell_volume 3913.6(15)
_computing_cell_refinement 'KUMA program packet'
_computing_data_collection 'KUMA program packet'
_computing_data_reduction 'KUMA program packet'
_computing_molecular_graphics 'PLATON-92 (Spek, 1992)'
_computing_publication_material WORD
_computing_structure_refinement 'SHELXL-97 (Sheldrick, 1997)'
_computing_structure_solution 'SHELXS-86 (Sheldrick, 1986)'
_diffrn_ambient_temperature 170(1)
_diffrn_detector_area_resol_mean '16.7 pixels/mm  '
_diffrn_measured_fraction_theta_full 0.790
_diffrn_measured_fraction_theta_max 0.790
_diffrn_measurement_device_type 'KUMA (Poland) '
_diffrn_measurement_method '.omega.-scan  (0.5.degree.) '
_diffrn_radiation_monochromator graphite
_diffrn_radiation_source 'fine-focus sealed tube'
_diffrn_radiation_type MoK\a
_diffrn_radiation_wavelength 0.71073
_diffrn_reflns_av_R_equivalents 0.0337
_diffrn_reflns_av_sigmaI/netI 0.0322
_diffrn_reflns_limit_h_max 14
_diffrn_reflns_limit_h_min -18
_diffrn_reflns_limit_k_max 26
_diffrn_reflns_limit_k_min -25
_diffrn_reflns_limit_l_max 20
_diffrn_reflns_limit_l_min -20
_diffrn_reflns_number 28519
_diffrn_reflns_theta_full 30.67
_diffrn_reflns_theta_max 30.67
_diffrn_reflns_theta_min 2.05
_diffrn_standards_decay_% --
_diffrn_standards_interval_count --
_diffrn_standards_interval_time --
_diffrn_standards_number --
_exptl_absorpt_coefficient_mu 1.353
_exptl_absorpt_correction_T_max --
_exptl_absorpt_correction_T_min --
_exptl_absorpt_correction_type 'not applied'
_exptl_crystal_colour colourless
_exptl_crystal_density_diffrn 1.599
_exptl_crystal_density_meas ?
_exptl_crystal_density_method 'not measured'
_exptl_crystal_description prism
_exptl_crystal_F_000 1948
_exptl_crystal_size_max 0.50
_exptl_crystal_size_mid 0.50
_exptl_crystal_size_min 0.40
_refine_diff_density_max 4.514
_refine_diff_density_min -1.923
_refine_diff_density_rms 0.297
_refine_ls_extinction_coef 0.0029(4)
_refine_ls_extinction_expression Fc^*^=kFc[1+0.001xFc^2^\l^3^/sin(2\q)]^-1/4^
_refine_ls_extinction_method SHELXL
_refine_ls_goodness_of_fit_ref 1.166
_refine_ls_hydrogen_treatment mixed
_refine_ls_matrix_type full
_refine_ls_number_parameters 467
_refine_ls_number_reflns 9815
_refine_ls_number_restraints 0
_refine_ls_restrained_S_all 1.166
_refine_ls_R_factor_all 0.0851
_refine_ls_R_factor_gt 0.0643
_refine_ls_shift/su_max 9.527
_refine_ls_shift/su_mean 0.033
_refine_ls_structure_factor_coef Fsqd
_refine_ls_weighting_details 'w=1/[\s^2^(Fo^2^)+(0.1031P)^2^+17.4923P] where P=(Fo^2^+2Fc^2^)/3'
_refine_ls_weighting_scheme calc
_refine_ls_wR_factor_gt 0.1654
_refine_ls_wR_factor_ref 0.2029
_reflns_number_gt 7669
_reflns_number_total 9815
_reflns_threshold_expression >2sigma(I)
_cod_data_source_file a907018d.txt
_cod_data_source_block ct13e
_cod_depositor_comments
;
The following automatic conversions were performed:

'_exptl_crystal_density_meas' value '--' was changed to '?' - the
value is perceived as not measured.

Automatic conversion script
Id: cif_fix_values 3008 2015-01-20 13:52:24Z robertas 

The following automatic conversions were performed:

'_refine_ls_weighting_scheme' value 'calc
w=1/[\s^2^(Fo^2^)+(0.1031P)^2^+17.4923P] where P=(Fo^2^+2Fc^2^)/3'
was changed to 'calc'. New tag '_refine_ls_weighting_details' was
created. The value of the new tag was set to
'w=1/[\s^2^(Fo^2^)+(0.1031P)^2^+17.4923P] where P=(Fo^2^+2Fc^2^)/3'.

Automatic conversion script
Id: cif_fix_values 3143 2015-03-26 13:38:13Z robertas 
;
_cod_original_cell_volume 3913.6(14)
_cod_original_sg_symbol_H-M 'P2(1)/c  (no. 14)'
_cod_database_code 7008923

loop_
_symmetry_equiv_pos_as_xyz
'x, y, z'
'-x, y+1/2, -z+1/2'
'-x, -y, -z'
'x, -y-1/2, z-1/2'

loop_
_atom_site_label
_atom_site_type_symbol
_atom_site_fract_x
_atom_site_fract_y
_atom_site_fract_z
_atom_site_U_iso_or_equiv
_atom_site_adp_type
_atom_site_occupancy
_atom_site_calc_flag
_atom_site_refinement_flags
_atom_site_disorder_assembly
_atom_site_disorder_group
Ce Ce 0.66963(2) 0.611976(14) 0.030845(19) 0.02401(13) Uani 1 d . . .
P1 P 0.90732(11) 0.65166(7) 0.19869(9) 0.0281(3) Uani 1 d . . .
P2 P 0.57465(11) 0.77666(7) 0.06075(10) 0.0288(3) Uani 1 d . . .
P3 P 0.40710(10) 0.56560(7) -0.07861(9) 0.0245(3) Uani 1 d . . .
O11 O 0.8237(3) 0.5991(2) 0.1579(3) 0.0306(8) Uani 1 d . . .
O12 O 0.8920(3) 0.6947(2) 0.2734(3) 0.0353(9) Uani 1 d . . .
O21 O 0.6382(3) 0.71600(19) 0.1056(3) 0.0298(8) Uani 1 d . . .
O22 O 0.6243(3) 0.8440(2) 0.0875(3) 0.0357(9) Uani 1 d . . .
O31 O 0.4766(3) 0.61332(17) -0.0117(3) 0.0251(7) Uani 1 d . . .
O32 O 0.3714(3) 0.50312(19) -0.0415(3) 0.0287(8) Uani 1 d . . .
N1 N 0.8557(3) 0.6776(2) 0.0162(3) 0.0285(9) Uani 1 d . . .
N2 N 0.6356(3) 0.7246(2) -0.0801(3) 0.0275(9) Uani 1 d . . .
N3 N 0.5701(3) 0.5856(2) -0.1519(3) 0.0279(9) Uani 1 d . . .
N4 N 0.7910(4) 0.5384(2) -0.0532(3) 0.0288(9) Uani 1 d . . .
C1 C 0.8313(4) 0.7297(3) -0.0546(4) 0.0304(11) Uani 1 d . . .
H011 H 0.8235 0.7088 -0.1126 0.036 Uiso 1 calc R . .
H012 H 0.8904 0.7607 -0.0431 0.036 Uiso 1 calc R . .
C2 C 0.7301(4) 0.7686(3) -0.0590(4) 0.0325(11) Uani 1 d . . .
H021 H 0.7384 0.7904 -0.0015 0.039 Uiso 1 calc R . .
H022 H 0.7194 0.8030 -0.1047 0.039 Uiso 1 calc R . .
C3 C 0.6042(4) 0.7062(3) -0.1766(4) 0.0297(11) Uani 1 d . . .
H031 H 0.6672 0.6941 -0.1930 0.036 Uiso 1 calc R . .
H032 H 0.5729 0.7450 -0.2121 0.036 Uiso 1 calc R . .
C4 C 0.5264(4) 0.6491(3) -0.2002(4) 0.0305(11) Uani 1 d . . .
H041 H 0.4626 0.6614 -0.1851 0.037 Uiso 1 calc R . .
H042 H 0.5069 0.6413 -0.2647 0.037 Uiso 1 calc R . .
C5 C 0.6416(4) 0.5531(3) -0.1967(4) 0.0311(11) Uani 1 d . . .
H051 H 0.6816 0.5871 -0.2171 0.037 Uiso 1 calc R . .
H052 H 0.5995 0.5288 -0.2491 0.037 Uiso 1 calc R . .
C6 C 0.7185(4) 0.5049(3) -0.1334(4) 0.0312(11) Uani 1 d . . .
H061 H 0.6780 0.4709 -0.1133 0.037 Uiso 1 calc R . .
H062 H 0.7606 0.4825 -0.1665 0.037 Uiso 1 calc R . .
C7 C 0.8693(4) 0.5797(3) -0.0801(4) 0.0309(11) Uani 1 d . . .
H071 H 0.8332 0.6054 -0.1333 0.037 Uiso 1 calc R . .
H072 H 0.9202 0.5506 -0.0956 0.037 Uiso 1 calc R . .
C8 C 0.9280(4) 0.6272(3) -0.0051(4) 0.0289(11) Uani 1 d . . .
H081 H 0.9618 0.6015 0.0487 0.035 Uiso 1 calc R . .
H082 H 0.9832 0.6502 -0.0231 0.035 Uiso 1 calc R . .
C10 C 0.9087(4) 0.7072(3) 0.1055(4) 0.0302(11) Uani 1 d . . .
H101 H 0.8735 0.7487 0.1116 0.036 Uiso 1 calc R . .
H102 H 0.9817 0.7176 0.1092 0.036 Uiso 1 calc R . .
C11 C 1.0332(5) 0.6086(3) 0.2421(4) 0.0292(11) Uani 1 d . . .
C12 C 1.0333(5) 0.5395(3) 0.2561(4) 0.0369(12) Uani 1 d . . .
H12 H 0.9707 0.5153 0.2338 0.044 Uiso 1 calc R . .
C13 C 1.1264(6) 0.5064(4) 0.3033(4) 0.0449(15) Uani 1 d . . .
H13 H 1.1260 0.4605 0.3127 0.054 Uiso 1 calc R . .
C14 C 1.2191(5) 0.5425(4) 0.3359(5) 0.0502(17) Uani 1 d . . .
H14 H 1.2810 0.5210 0.3686 0.060 Uiso 1 calc R . .
C15 C 1.2205(5) 0.6109(4) 0.3201(5) 0.0439(17) Uani 1 d . . .
H15 H 1.2836 0.6347 0.3410 0.053 Uiso 1 calc R . .
C16 C 1.1280(5) 0.6439(3) 0.2733(4) 0.0386(13) Uani 1 d . . .
H16 H 1.1294 0.6896 0.2627 0.046 Uiso 1 calc R . .
C20 C 0.5470(4) 0.7619(3) -0.0607(4) 0.0290(10) Uani 1 d . . .
H201 H 0.4818 0.7366 -0.0827 0.035 Uiso 1 calc R . .
H202 H 0.5372 0.8045 -0.0921 0.035 Uiso 1 calc R . .
C21 C 0.4470(4) 0.7761(3) 0.0812(4) 0.0342(12) Uani 1 d . . .
C22 C 0.4125(5) 0.7213(3) 0.1215(4) 0.0393(13) Uani 1 d . . .
H22 H 0.4535 0.6827 0.1349 0.047 Uiso 1 calc R . .
C23 C 0.3157(6) 0.7253(4) 0.1412(5) 0.0511(17) Uani 1 d . . .
H23 H 0.2928 0.6895 0.1690 0.061 Uiso 1 calc R . .
C24 C 0.2538(6) 0.7825(5) 0.1196(6) 0.059(2) Uani 1 d . . .
H24 H 0.1893 0.7846 0.1324 0.071 Uiso 1 calc R . .
C25 C 0.2868(6) 0.8359(4) 0.0795(6) 0.057(2) Uani 1 d . . .
H25 H 0.2447 0.8741 0.0661 0.068 Uiso 1 calc R . .
C26 C 0.3828(5) 0.8341(4) 0.0585(5) 0.0456(15) Uani 1 d . . .
H26 H 0.4041 0.8701 0.0302 0.055 Uiso 1 calc R . .
C30 C 0.4809(4) 0.5396(3) -0.1564(4) 0.0297(11) Uani 1 d . . .
H301 H 0.5081 0.4947 -0.1411 0.036 Uiso 1 calc R . .
H302 H 0.4333 0.5388 -0.2174 0.036 Uiso 1 calc R . .
C31 C 0.2868(4) 0.6096(3) -0.1393(4) 0.0274(11) Uani 1 d . . .
C32 C 0.2182(5) 0.5821(3) -0.2183(4) 0.0383(13) Uani 1 d . . .
H32 H 0.2389 0.5456 -0.2461 0.046 Uiso 1 calc R . .
C33 C 0.1180(5) 0.6110(3) -0.2541(5) 0.0428(17) Uani 1 d . . .
H33 H 0.0719 0.5938 -0.3069 0.051 Uiso 1 calc R . .
C34 C 0.0871(5) 0.6641(4) -0.2124(5) 0.0486(18) Uani 1 d . . .
H34 H 0.0191 0.6815 -0.2359 0.058 Uiso 1 calc R . .
C35 C 0.1547(5) 0.6921(4) -0.1363(5) 0.0461(16) Uani 1 d . . .
H35 H 0.1334 0.7288 -0.1092 0.055 Uiso 1 calc R . .
C36 C 0.2560(5) 0.6649(3) -0.1002(4) 0.0349(12) Uani 1 d . . .
H36 H 0.3030 0.6842 -0.0494 0.042 Uiso 1 calc R . .
C40 C 0.8494(5) 0.4845(3) 0.0083(4) 0.0339(12) Uani 1 d . . .
H401 H 0.7998 0.4573 0.0270 0.051 Uiso 1 calc R . .
H402 H 0.8987 0.5044 0.0603 0.051 Uiso 1 calc R . .
H403 H 0.8873 0.4573 -0.0227 0.051 Uiso 1 calc R . .
O99 O 0.6248(4) 0.6050(2) 0.1994(4) 0.0449(18) Uani 1.00(2) d . . .
O98 O 0.5714(8) 0.9541(4) -0.0257(7) 0.119(5) Uani 1.00(3) d . . .
O96 O 0.8154(4) 0.6714(2) -0.2731(3) 0.0452(17) Uani 1.000(18) d . . .
OW1 O 0.7182(7) 0.5359(4) 0.3583(5) 0.090(4) Uani 0.95(2) d P . .
OW2 O 0.5385(7) 0.0967(4) 0.2063(6) 0.056(3) Uani 0.67(2) d P . .
OM1 O 0.1002(6) 0.3901(3) 0.5849(5) 0.052(2) Uani 0.840(18) d P . .
CM1 C -0.0051(11) 0.3954(6) 0.5274(7) 0.073(4) Uani 0.840(18) d P . .
QN N 0.7131 0.6315 -0.0673 0.050 Uiso 0.00 d P . .
QO O 0.6343 0.6063 0.0733 0.050 Uiso 0.00 d P . .

loop_
_atom_site_aniso_label
_atom_site_aniso_U_11
_atom_site_aniso_U_22
_atom_site_aniso_U_33
_atom_site_aniso_U_23
_atom_site_aniso_U_13
_atom_site_aniso_U_12
Ce 0.02071(18) 0.02441(19) 0.02601(19) 0.00024(10) 0.00551(12) 0.00117(9)
P1 0.0251(6) 0.0309(7) 0.0271(7) 0.0008(5) 0.0056(5) 0.0002(5)
P2 0.0266(6) 0.0282(7) 0.0306(7) 0.0004(5) 0.0069(5) 0.0057(5)
P3 0.0209(6) 0.0254(6) 0.0265(6) -0.0003(5) 0.0059(5) 0.0002(5)
O11 0.0260(18) 0.033(2) 0.030(2) 0.0034(16) 0.0037(15) -0.0013(15)
O12 0.039(2) 0.038(2) 0.029(2) 0.0016(17) 0.0098(17) 0.0070(18)
O21 0.0273(18) 0.0286(19) 0.031(2) 0.0005(15) 0.0051(15) 0.0033(15)
O22 0.035(2) 0.029(2) 0.038(2) -0.0054(16) 0.0030(17) 0.0001(16)
O31 0.0205(17) 0.0266(19) 0.0278(19) -0.0023(13) 0.0067(14) 0.0012(13)
O32 0.0255(17) 0.0294(19) 0.0288(19) 0.0019(15) 0.0040(14) 0.0004(14)
N1 0.025(2) 0.033(2) 0.028(2) 0.0029(18) 0.0076(17) 0.0032(17)
N2 0.026(2) 0.028(2) 0.029(2) 0.0006(17) 0.0096(17) 0.0015(17)
N3 0.0208(19) 0.034(2) 0.027(2) -0.0011(18) 0.0045(16) -0.0002(17)
N4 0.025(2) 0.033(2) 0.029(2) -0.0017(18) 0.0084(18) -0.0003(18)
C1 0.028(2) 0.035(3) 0.028(3) 0.003(2) 0.008(2) 0.000(2)
C2 0.031(3) 0.038(3) 0.028(3) 0.001(2) 0.007(2) -0.004(2)
C3 0.029(3) 0.034(3) 0.025(2) 0.001(2) 0.007(2) 0.002(2)
C4 0.027(2) 0.036(3) 0.026(3) 0.005(2) 0.004(2) 0.002(2)
C5 0.029(2) 0.039(3) 0.028(3) -0.004(2) 0.011(2) -0.003(2)
C6 0.026(2) 0.040(3) 0.027(3) -0.005(2) 0.008(2) -0.002(2)
C7 0.027(2) 0.035(3) 0.036(3) -0.001(2) 0.016(2) -0.004(2)
C8 0.022(2) 0.037(3) 0.027(3) -0.002(2) 0.006(2) 0.005(2)
C10 0.028(2) 0.031(3) 0.032(3) -0.003(2) 0.008(2) -0.004(2)
C11 0.029(3) 0.032(3) 0.024(3) -0.0012(19) 0.004(2) -0.001(2)
C12 0.034(3) 0.038(3) 0.037(3) 0.006(2) 0.008(2) 0.005(2)
C13 0.047(4) 0.048(4) 0.039(3) 0.009(3) 0.010(3) 0.015(3)
C14 0.035(3) 0.071(5) 0.044(4) 0.001(3) 0.010(3) 0.021(3)
C15 0.021(3) 0.069(5) 0.038(3) -0.008(3) 0.003(2) 0.004(3)
C16 0.034(3) 0.043(3) 0.036(3) -0.010(3) 0.005(2) -0.001(2)
C20 0.025(2) 0.032(3) 0.029(3) 0.004(2) 0.006(2) 0.006(2)
C21 0.024(2) 0.043(3) 0.033(3) -0.004(2) 0.004(2) 0.001(2)
C22 0.043(3) 0.041(3) 0.035(3) -0.003(2) 0.014(3) 0.003(3)
C23 0.050(4) 0.064(5) 0.047(4) -0.003(3) 0.025(3) -0.003(3)
C24 0.035(3) 0.079(6) 0.069(5) -0.005(4) 0.024(3) 0.009(3)
C25 0.037(3) 0.067(5) 0.064(5) 0.000(4) 0.012(3) 0.019(3)
C26 0.041(3) 0.051(4) 0.044(4) -0.003(3) 0.010(3) 0.016(3)
C30 0.027(2) 0.032(3) 0.031(3) -0.002(2) 0.011(2) 0.001(2)
C31 0.020(2) 0.029(3) 0.031(3) 0.0034(19) 0.004(2) 0.0015(18)
C32 0.035(3) 0.039(3) 0.036(3) 0.006(2) 0.002(2) -0.005(2)
C33 0.025(3) 0.044(4) 0.047(4) 0.020(3) -0.008(3) -0.007(2)
C34 0.026(3) 0.050(4) 0.069(5) 0.027(3) 0.013(3) 0.017(3)
C35 0.032(3) 0.051(4) 0.056(4) 0.020(3) 0.014(3) 0.018(3)
C36 0.029(3) 0.037(3) 0.037(3) 0.005(2) 0.008(2) 0.008(2)
C40 0.031(3) 0.034(3) 0.039(3) 0.004(2) 0.013(2) 0.006(2)
O99 0.053(3) 0.038(3) 0.049(3) 0.0002(19) 0.024(2) 0.001(2)
O98 0.112(7) 0.066(5) 0.142(9) 0.020(5) -0.022(6) 0.005(5)
O96 0.040(3) 0.046(3) 0.049(3) 0.007(2) 0.013(2) 0.000(2)
OW1 0.104(7) 0.079(6) 0.072(5) -0.008(4) 0.004(4) -0.001(4)
OW2 0.048(5) 0.057(5) 0.066(6) 0.011(4) 0.022(4) -0.001(4)
OM1 0.061(4) 0.051(4) 0.047(4) 0.007(3) 0.018(3) 0.005(3)
CM1 0.078(8) 0.095(9) 0.037(5) 0.002(5) 0.002(5) 0.027(6)

loop_
_atom_type_symbol
_atom_type_description
_atom_type_scat_dispersion_real
_atom_type_scat_dispersion_imag
_atom_type_scat_source
C C 0.0033 0.0016 'International Tables Vol C Tables 4.2.6.8 and 6.1.1.4'
H H 0.0000 0.0000 'International Tables Vol C Tables 4.2.6.8 and 6.1.1.4'
N N 0.0061 0.0033 'International Tables Vol C Tables 4.2.6.8 and 6.1.1.4'
O O 0.0106 0.0060 'International Tables Vol C Tables 4.2.6.8 and 6.1.1.4'
P P 0.1023 0.0942 'International Tables Vol C Tables 4.2.6.8 and 6.1.1.4'
Ce Ce -0.2486 2.6331 'International Tables Vol C Tables 4.2.6.8 and 6.1.1.4'

loop_
_geom_angle_atom_site_label_1
_geom_angle_atom_site_label_2
_geom_angle_atom_site_label_3
_geom_angle
_geom_angle_site_symmetry_1
_geom_angle_site_symmetry_3
_geom_angle_publ_flag
QO Ce QN 167.71(3) . . ?
QO Ce O32 70.00(9) . 3_665 ?
QN Ce O32 113.56(9) . 3_665 ?
QO Ce O11 83.24(10) . . ?
QN Ce O11 108.19(10) . . ?
O32 Ce O11 89.63(13) 3_665 . ?
QO Ce O31 59.02(9) . . ?
QN Ce O31 109.46(9) . . ?
O32 Ce O31 77.80(12) 3_665 . ?
O11 Ce O31 142.26(13) . . ?
QO Ce O21 64.92(9) . . ?
QN Ce O21 110.48(9) . . ?
O32 Ce O21 134.92(13) 3_665 . ?
O11 Ce O21 85.59(13) . . ?
O31 Ce O21 79.11(12) . . ?
QO Ce N4 139.35(10) . . ?
QN Ce N4 49.53(10) . . ?
O32 Ce N4 72.20(13) 3_665 . ?
O11 Ce N4 82.11(14) . . ?
O31 Ce N4 125.60(13) . . ?
O21 Ce N4 150.20(13) . . ?
QO Ce N2 121.27(9) . . ?
QN Ce N2 48.92(9) . . ?
O32 Ce N2 145.53(13) 3_665 . ?
O11 Ce N2 122.62(13) . . ?
O31 Ce N2 81.90(13) . . ?
O21 Ce N2 66.02(13) . . ?
N4 Ce N2 98.45(13) . . ?
QO Ce N3 121.20(9) . . ?
QN Ce N3 50.40(9) . . ?
O32 Ce N3 80.83(13) 3_665 . ?
O11 Ce N3 147.65(14) . . ?
O31 Ce N3 65.66(13) . . ?
O21 Ce N3 122.65(13) . . ?
N4 Ce N3 65.53(13) . . ?
N2 Ce N3 65.43(14) . . ?
QO Ce N1 138.10(10) . . ?
QN Ce N1 48.93(9) . . ?
O32 Ce N1 131.98(13) 3_665 . ?
O11 Ce N1 64.79(13) . . ?
O31 Ce N1 146.03(12) . . ?
O21 Ce N1 85.35(13) . . ?
N4 Ce N1 64.85(14) . . ?
N2 Ce N1 64.17(13) . . ?
N3 Ce N1 99.32(13) . . ?
QO Ce O99 18.16(11) . . ?
QN Ce O99 168.45(10) . . ?
O32 Ce O99 77.06(13) 3_665 . ?
O11 Ce O99 66.04(15) . . ?
O31 Ce O99 76.44(14) . . ?
O21 Ce O99 60.10(13) . . ?
N4 Ce O99 135.43(14) . . ?
N2 Ce O99 124.57(13) . . ?
N3 Ce O99 139.29(14) . . ?
N1 Ce O99 120.87(14) . . ?
O12 P1 O11 118.0(2) . . ?
O12 P1 C11 107.5(2) . . ?
O11 P1 C11 107.4(2) . . ?
O12 P1 C10 107.4(3) . . ?
O11 P1 C10 105.4(2) . . ?
C11 P1 C10 111.1(3) . . ?
O22 P2 O21 116.8(2) . . ?
O22 P2 C21 108.1(3) . . ?
O21 P2 C21 109.4(3) . . ?
O22 P2 C20 111.5(3) . . ?
O21 P2 C20 105.0(2) . . ?
C21 P2 C20 105.5(3) . . ?
O31 P3 O32 117.1(2) . . ?
O31 P3 C31 108.2(2) . . ?
O32 P3 C31 106.0(2) . . ?
O31 P3 C30 107.4(2) . . ?
O32 P3 C30 107.7(2) . . ?
C31 P3 C30 110.3(3) . . ?
P1 O11 Ce 127.2(2) . . ?
P2 O21 Ce 126.9(2) . . ?
P3 O31 Ce 123.7(2) . . ?
P3 O32 Ce 158.4(2) . 3_665 ?
C1 N1 C10 110.8(4) . . ?
C1 N1 C8 108.9(4) . . ?
C10 N1 C8 108.8(4) . . ?
C1 N1 Ce 112.4(3) . . ?
C10 N1 Ce 106.7(3) . . ?
C8 N1 Ce 109.2(3) . . ?
C3 N2 C2 109.7(4) . . ?
C3 N2 C20 109.1(4) . . ?
C2 N2 C20 108.4(4) . . ?
C3 N2 Ce 111.8(3) . . ?
C2 N2 Ce 111.8(3) . . ?
C20 N2 Ce 105.7(3) . . ?
C5 N3 C30 108.3(4) . . ?
C5 N3 C4 110.0(4) . . ?
C30 N3 C4 108.7(4) . . ?
C5 N3 Ce 112.7(3) . . ?
C30 N3 Ce 107.0(3) . . ?
C4 N3 Ce 110.1(3) . . ?
C7 N4 C6 110.2(4) . . ?
C7 N4 C40 108.2(4) . . ?
C6 N4 C40 107.1(4) . . ?
C7 N4 Ce 112.8(3) . . ?
C6 N4 Ce 108.4(3) . . ?
C40 N4 Ce 110.0(3) . . ?
N1 C1 C2 112.7(4) . . ?
N1 C1 H011 109.1 . . ?
C2 C1 H011 109.1 . . ?
N1 C1 H012 109.1 . . ?
C2 C1 H012 109.1 . . ?
H011 C1 H012 107.8 . . ?
N2 C2 C1 112.0(5) . . ?
N2 C2 H021 109.2 . . ?
C1 C2 H021 109.2 . . ?
N2 C2 H022 109.2 . . ?
C1 C2 H022 109.2 . . ?
H021 C2 H022 107.9 . . ?
N2 C3 C4 113.7(4) . . ?
N2 C3 H031 108.8 . . ?
C4 C3 H031 108.8 . . ?
N2 C3 H032 108.8 . . ?
C4 C3 H032 108.8 . . ?
H031 C3 H032 107.7 . . ?
N3 C4 C3 112.7(4) . . ?
N3 C4 H041 109.0 . . ?
C3 C4 H041 109.0 . . ?
N3 C4 H042 109.0 . . ?
C3 C4 H042 109.0 . . ?
H041 C4 H042 107.8 . . ?
N3 C5 C6 111.7(4) . . ?
N3 C5 H051 109.3 . . ?
C6 C5 H051 109.3 . . ?
N3 C5 H052 109.3 . . ?
C6 C5 H052 109.3 . . ?
H051 C5 H052 107.9 . . ?
N4 C6 C5 113.3(5) . . ?
N4 C6 H061 108.9 . . ?
C5 C6 H061 108.9 . . ?
N4 C6 H062 108.9 . . ?
C5 C6 H062 108.9 . . ?
H061 C6 H062 107.7 . . ?
N4 C7 C8 111.8(4) . . ?
N4 C7 H071 109.3 . . ?
C8 C7 H071 109.3 . . ?
N4 C7 H072 109.3 . . ?
C8 C7 H072 109.3 . . ?
H071 C7 H072 107.9 . . ?
N1 C8 C7 112.1(4) . . ?
N1 C8 H081 109.2 . . ?
C7 C8 H081 109.2 . . ?
N1 C8 H082 109.2 . . ?
C7 C8 H082 109.2 . . ?
H081 C8 H082 107.9 . . ?
N1 C10 P1 112.8(4) . . ?
N1 C10 H101 109.0 . . ?
P1 C10 H101 109.0 . . ?
N1 C10 H102 109.0 . . ?
P1 C10 H102 109.0 . . ?
H101 C10 H102 107.8 . . ?
C16 C11 C12 119.2(6) . . ?
C16 C11 P1 121.3(4) . . ?
C12 C11 P1 119.0(4) . . ?
C13 C12 C11 120.6(6) . . ?
C13 C12 H12 119.7 . . ?
C11 C12 H12 119.7 . . ?
C14 C13 C12 119.4(7) . . ?
C14 C13 H13 120.3 . . ?
C12 C13 H13 120.3 . . ?
C13 C14 C15 120.4(6) . . ?
C13 C14 H14 119.8 . . ?
C15 C14 H14 119.8 . . ?
C16 C15 C14 120.3(6) . . ?
C16 C15 H15 119.9 . . ?
C14 C15 H15 119.9 . . ?
C15 C16 C11 120.1(6) . . ?
C15 C16 H16 119.9 . . ?
C11 C16 H16 119.9 . . ?
N2 C20 P2 111.0(3) . . ?
N2 C20 H201 109.4 . . ?
P2 C20 H201 109.4 . . ?
N2 C20 H202 109.4 . . ?
P2 C20 H202 109.4 . . ?
H201 C20 H202 108.0 . . ?
C22 C21 C26 120.1(6) . . ?
C22 C21 P2 121.7(5) . . ?
C26 C21 P2 118.1(5) . . ?
C21 C22 C23 119.3(6) . . ?
C21 C22 H22 120.3 . . ?
C23 C22 H22 120.3 . . ?
C24 C23 C22 120.2(7) . . ?
C24 C23 H23 119.9 . . ?
C22 C23 H23 119.9 . . ?
C25 C24 C23 120.6(6) . . ?
C25 C24 H24 119.7 . . ?
C23 C24 H24 119.7 . . ?
C24 C25 C26 121.1(7) . . ?
C24 C25 H25 119.5 . . ?
C26 C25 H25 119.5 . . ?
C25 C26 C21 118.6(7) . . ?
C25 C26 H26 120.7 . . ?
C21 C26 H26 120.7 . . ?
N3 C30 P3 111.2(4) . . ?
N3 C30 H301 109.4 . . ?
P3 C30 H301 109.4 . . ?
N3 C30 H302 109.4 . . ?
P3 C30 H302 109.4 . . ?
H301 C30 H302 108.0 . . ?
C36 C31 C32 120.1(5) . . ?
C36 C31 P3 119.0(4) . . ?
C32 C31 P3 120.2(4) . . ?
C33 C32 C31 118.4(6) . . ?
C33 C32 H32 120.8 . . ?
C31 C32 H32 120.8 . . ?
C34 C33 C32 120.8(7) . . ?
C34 C33 H33 119.6 . . ?
C32 C33 H33 119.6 . . ?
C33 C34 C35 121.0(6) . . ?
C33 C34 H34 119.5 . . ?
C35 C34 H34 119.5 . . ?
C34 C35 C36 119.2(7) . . ?
C34 C35 H35 120.4 . . ?
C36 C35 H35 120.4 . . ?
C31 C36 C35 120.4(6) . . ?
C31 C36 H36 119.8 . . ?
C35 C36 H36 119.8 . . ?
N4 C40 H401 109.5 . . ?
N4 C40 H402 109.5 . . ?
H401 C40 H402 109.5 . . ?
N4 C40 H403 109.5 . . ?
H401 C40 H403 109.5 . . ?
H402 C40 H403 109.5 . . ?

loop_
_geom_bond_atom_site_label_1
_geom_bond_atom_site_label_2
_geom_bond_distance
_geom_bond_site_symmetry_2
_geom_bond_publ_flag
Ce QO 0.9207(4) . ?
Ce QN 1.8225(5) . ?
Ce O32 2.380(4) 3_665 ?
Ce O11 2.392(4) . ?
Ce O31 2.434(4) . ?
Ce O21 2.476(4) . ?
Ce N4 2.769(5) . ?
Ce N2 2.789(5) . ?
Ce N3 2.802(5) . ?
Ce N1 2.851(5) . ?
Ce O99 2.854(5) . ?
P1 O12 1.506(4) . ?
P1 O11 1.520(4) . ?
P1 C11 1.814(6) . ?
P1 C10 1.828(6) . ?
P2 O22 1.501(4) . ?
P2 O21 1.521(4) . ?
P2 C21 1.805(6) . ?
P2 C20 1.836(6) . ?
P3 O31 1.506(4) . ?
P3 O32 1.509(4) . ?
P3 C31 1.815(5) . ?
P3 C30 1.837(5) . ?
O32 Ce 2.380(4) 3_665 ?
N1 C1 1.479(7) . ?
N1 C10 1.481(7) . ?
N1 C8 1.490(7) . ?
N2 C3 1.478(7) . ?
N2 C2 1.481(7) . ?
N2 C20 1.492(7) . ?
N3 C5 1.478(7) . ?
N3 C30 1.479(7) . ?
N3 C4 1.500(7) . ?
N4 C7 1.476(7) . ?
N4 C6 1.487(7) . ?
N4 C40 1.493(7) . ?
C1 C2 1.529(8) . ?
C1 H011 0.9700 . ?
C1 H012 0.9700 . ?
C2 H021 0.9700 . ?
C2 H022 0.9700 . ?
C3 C4 1.506(8) . ?
C3 H031 0.9700 . ?
C3 H032 0.9700 . ?
C4 H041 0.9700 . ?
C4 H042 0.9700 . ?
C5 C6 1.528(8) . ?
C5 H051 0.9700 . ?
C5 H052 0.9700 . ?
C6 H061 0.9700 . ?
C6 H062 0.9700 . ?
C7 C8 1.526(8) . ?
C7 H071 0.9700 . ?
C7 H072 0.9700 . ?
C8 H081 0.9700 . ?
C8 H082 0.9700 . ?
C10 H101 0.9700 . ?
C10 H102 0.9700 . ?
C11 C16 1.392(8) . ?
C11 C12 1.400(8) . ?
C12 C13 1.397(8) . ?
C12 H12 0.9300 . ?
C13 C14 1.381(11) . ?
C13 H13 0.9300 . ?
C14 C15 1.390(11) . ?
C14 H14 0.9300 . ?
C15 C16 1.388(9) . ?
C15 H15 0.9300 . ?
C16 H16 0.9300 . ?
C20 H201 0.9700 . ?
C20 H202 0.9700 . ?
C21 C22 1.402(9) . ?
C21 C26 1.416(9) . ?
C22 C23 1.403(9) . ?
C22 H22 0.9300 . ?
C23 C24 1.386(11) . ?
C23 H23 0.9300 . ?
C24 C25 1.371(12) . ?
C24 H24 0.9300 . ?
C25 C26 1.399(10) . ?
C25 H25 0.9300 . ?
C26 H26 0.9300 . ?
C30 H301 0.9700 . ?
C30 H302 0.9700 . ?
C31 C36 1.381(8) . ?
C31 C32 1.402(8) . ?
C32 C33 1.398(9) . ?
C32 H32 0.9300 . ?
C33 C34 1.368(11) . ?
C33 H33 0.9300 . ?
C34 C35 1.372(11) . ?
C34 H34 0.9300 . ?
C35 C36 1.398(8) . ?
C35 H35 0.9300 . ?
C36 H36 0.9300 . ?
C40 H401 0.9600 . ?
C40 H402 0.9600 . ?
C40 H403 0.9600 . ?
OM1 CM1 1.416(14) . ?

loop_
_geom_torsion_atom_site_label_1
_geom_torsion_atom_site_label_2
_geom_torsion_atom_site_label_3
_geom_torsion_atom_site_label_4
_geom_torsion
_geom_torsion_site_symmetry_1
_geom_torsion_site_symmetry_2
_geom_torsion_site_symmetry_3
_geom_torsion_site_symmetry_4
_geom_torsion_publ_flag
O12 P1 O11 Ce 91.2(3) . . . . ?
C11 P1 O11 Ce -147.1(3) . . . . ?
C10 P1 O11 Ce -28.6(3) . . . . ?
QO Ce O11 P1 -113.5(3) . . . . ?
QN Ce O11 P1 61.8(3) . . . . ?
O32 Ce O11 P1 176.6(3) 3_665 . . . ?
O31 Ce O11 P1 -114.2(3) . . . . ?
O21 Ce O11 P1 -48.3(3) . . . . ?
N4 Ce O11 P1 104.5(3) . . . . ?
N2 Ce O11 P1 9.5(4) . . . . ?
N3 Ce O11 P1 104.5(3) . . . . ?
N1 Ce O11 P1 38.6(3) . . . . ?
O99 Ce O11 P1 -107.5(3) . . . . ?
O22 P2 O21 Ce -133.6(3) . . . . ?
C21 P2 O21 Ce 103.3(3) . . . . ?
C20 P2 O21 Ce -9.5(3) . . . . ?
QO Ce O21 P2 -119.2(3) . . . . ?
QN Ce O21 P2 48.4(3) . . . . ?
O32 Ce O21 P2 -118.8(3) 3_665 . . . ?
O11 Ce O21 P2 156.2(3) . . . . ?
O31 Ce O21 P2 -58.5(3) . . . . ?
N4 Ce O21 P2 90.5(4) . . . . ?
N2 Ce O21 P2 27.4(2) . . . . ?
N3 Ce O21 P2 -6.9(3) . . . . ?
N1 Ce O21 P2 91.2(3) . . . . ?
O99 Ce O21 P2 -139.0(3) . . . . ?
O32 P3 O31 Ce 94.2(3) . . . . ?
C31 P3 O31 Ce -146.2(2) . . . . ?
C30 P3 O31 Ce -27.1(3) . . . . ?
QO Ce O31 P3 -121.1(3) . . . . ?
QN Ce O31 P3 63.7(2) . . . . ?
O32 Ce O31 P3 -47.3(2) 3_665 . . . ?
O11 Ce O31 P3 -120.4(3) . . . . ?
O21 Ce O31 P3 171.7(3) . . . . ?
N4 Ce O31 P3 10.1(3) . . . . ?
N2 Ce O31 P3 104.7(3) . . . . ?
N3 Ce O31 P3 38.1(2) . . . . ?
N1 Ce O31 P3 107.4(3) . . . . ?
O99 Ce O31 P3 -126.7(3) . . . . ?
O31 P3 O32 Ce -138.4(6) . . . 3_665 ?
C31 P3 O32 Ce 100.8(6) . . . 3_665 ?
C30 P3 O32 Ce -17.3(7) . . . 3_665 ?
QO Ce N1 C1 -118.1(3) . . . . ?
QN Ce N1 C1 47.6(3) . . . . ?
O32 Ce N1 C1 133.6(3) 3_665 . . . ?
O11 Ce N1 C1 -162.1(4) . . . . ?
O31 Ce N1 C1 -12.2(5) . . . . ?
O21 Ce N1 C1 -74.8(4) . . . . ?
N4 Ce N1 C1 104.8(4) . . . . ?
N2 Ce N1 C1 -9.2(3) . . . . ?
N3 Ce N1 C1 47.6(4) . . . . ?
O99 Ce N1 C1 -125.7(3) . . . . ?
QO Ce N1 C10 3.4(4) . . . . ?
QN Ce N1 C10 169.2(4) . . . . ?
O32 Ce N1 C10 -104.8(3) 3_665 . . . ?
O11 Ce N1 C10 -40.5(3) . . . . ?
O31 Ce N1 C10 109.4(3) . . . . ?
O21 Ce N1 C10 46.8(3) . . . . ?
N4 Ce N1 C10 -133.6(4) . . . . ?
N2 Ce N1 C10 112.3(3) . . . . ?
N3 Ce N1 C10 169.1(3) . . . . ?
O99 Ce N1 C10 -4.1(4) . . . . ?
QO Ce N1 C8 120.9(3) . . . . ?
QN Ce N1 C8 -73.4(3) . . . . ?
O32 Ce N1 C8 12.6(4) 3_665 . . . ?
O11 Ce N1 C8 76.9(3) . . . . ?
O31 Ce N1 C8 -133.2(3) . . . . ?
O21 Ce N1 C8 164.2(3) . . . . ?
N4 Ce N1 C8 -16.2(3) . . . . ?
N2 Ce N1 C8 -130.2(3) . . . . ?
N3 Ce N1 C8 -73.4(3) . . . . ?
O99 Ce N1 C8 113.3(3) . . . . ?
QO Ce N2 C3 -124.9(3) . . . . ?
QN Ce N2 C3 45.9(3) . . . . ?
O32 Ce N2 C3 -24.6(4) 3_665 . . . ?
O11 Ce N2 C3 132.1(3) . . . . ?
O31 Ce N2 C3 -78.9(3) . . . . ?
O21 Ce N2 C3 -160.5(4) . . . . ?
N4 Ce N2 C3 46.1(3) . . . . ?
N3 Ce N2 C3 -12.0(3) . . . . ?
N1 Ce N2 C3 102.8(3) . . . . ?
O99 Ce N2 C3 -146.2(3) . . . . ?
QO Ce N2 C2 111.6(3) . . . . ?
QN Ce N2 C2 -77.6(3) . . . . ?
O32 Ce N2 C2 -148.1(3) 3_665 . . . ?
O11 Ce N2 C2 8.6(4) . . . . ?
O31 Ce N2 C2 157.6(4) . . . . ?
O21 Ce N2 C2 76.0(3) . . . . ?
N4 Ce N2 C2 -77.4(3) . . . . ?
N3 Ce N2 C2 -135.5(4) . . . . ?
N1 Ce N2 C2 -20.7(3) . . . . ?
O99 Ce N2 C2 90.3(4) . . . . ?
QO Ce N2 C20 -6.2(3) . . . . ?
QN Ce N2 C20 164.6(4) . . . . ?
O32 Ce N2 C20 94.1(4) 3_665 . . . ?
O11 Ce N2 C20 -109.2(3) . . . . ?
O31 Ce N2 C20 39.8(3) . . . . ?
O21 Ce N2 C20 -41.8(3) . . . . ?
N4 Ce N2 C20 164.8(3) . . . . ?
N3 Ce N2 C20 106.7(3) . . . . ?
N1 Ce N2 C20 -138.5(3) . . . . ?
O99 Ce N2 C20 -27.5(4) . . . . ?
QO Ce N3 C5 -140.9(3) . . . . ?
QN Ce N3 C5 50.2(3) . . . . ?
O32 Ce N3 C5 -81.1(4) 3_665 . . . ?
O11 Ce N3 C5 -6.6(5) . . . . ?
O31 Ce N3 C5 -161.7(4) . . . . ?
O21 Ce N3 C5 140.7(3) . . . . ?
N4 Ce N3 C5 -6.5(3) . . . . ?
N2 Ce N3 C5 106.2(4) . . . . ?
N1 Ce N3 C5 50.2(4) . . . . ?
O99 Ce N3 C5 -138.7(3) . . . . ?
QO Ce N3 C30 -22.0(3) . . . . ?
QN Ce N3 C30 169.1(4) . . . . ?
O32 Ce N3 C30 37.9(3) 3_665 . . . ?
O11 Ce N3 C30 112.4(3) . . . . ?
O31 Ce N3 C30 -42.8(3) . . . . ?
O21 Ce N3 C30 -100.4(3) . . . . ?
N4 Ce N3 C30 112.4(3) . . . . ?
N2 Ce N3 C30 -134.9(3) . . . . ?
N1 Ce N3 C30 169.2(3) . . . . ?
O99 Ce N3 C30 -19.8(4) . . . . ?
QO Ce N3 C4 96.0(3) . . . . ?
QN Ce N3 C4 -73.0(3) . . . . ?
O32 Ce N3 C4 155.8(3) 3_665 . . . ?
O11 Ce N3 C4 -129.7(3) . . . . ?
O31 Ce N3 C4 75.1(3) . . . . ?
O21 Ce N3 C4 17.5(4) . . . . ?
N4 Ce N3 C4 -129.7(3) . . . . ?
N2 Ce N3 C4 -17.0(3) . . . . ?
N1 Ce N3 C4 -72.9(3) . . . . ?
O99 Ce N3 C4 98.2(4) . . . . ?
QO Ce N4 C7 -150.6(3) . . . . ?
QN Ce N4 C7 41.5(3) . . . . ?
O32 Ce N4 C7 -172.8(4) 3_665 . . . ?
O11 Ce N4 C7 -80.7(4) . . . . ?
O31 Ce N4 C7 127.4(3) . . . . ?
O21 Ce N4 C7 -14.1(5) . . . . ?
N2 Ce N4 C7 41.3(4) . . . . ?
N3 Ce N4 C7 99.3(4) . . . . ?
N1 Ce N4 C7 -14.9(3) . . . . ?
O99 Ce N4 C7 -124.2(4) . . . . ?
QO Ce N4 C6 87.1(4) . . . . ?
QN Ce N4 C6 -80.8(3) . . . . ?
O32 Ce N4 C6 64.8(3) 3_665 . . . ?
O11 Ce N4 C6 157.0(4) . . . . ?
O31 Ce N4 C6 5.0(4) . . . . ?
O21 Ce N4 C6 -136.5(3) . . . . ?
N2 Ce N4 C6 -81.0(3) . . . . ?
N3 Ce N4 C6 -23.0(3) . . . . ?
N1 Ce N4 C6 -137.2(4) . . . . ?
O99 Ce N4 C6 113.5(4) . . . . ?
QO Ce N4 C40 -29.6(4) . . . . ?
QN Ce N4 C40 162.4(4) . . . . ?
O32 Ce N4 C40 -51.9(3) 3_665 . . . ?
O11 Ce N4 C40 40.2(3) . . . . ?
O31 Ce N4 C40 -111.7(3) . . . . ?
O21 Ce N4 C40 106.8(4) . . . . ?
N2 Ce N4 C40 162.2(3) . . . . ?
N3 Ce N4 C40 -139.8(4) . . . . ?
N1 Ce N4 C40 106.0(4) . . . . ?
O99 Ce N4 C40 -3.3(4) . . . . ?
C10 N1 C1 C2 -81.1(5) . . . . ?
C8 N1 C1 C2 159.4(5) . . . . ?
Ce N1 C1 C2 38.2(5) . . . . ?
C3 N2 C2 C1 -74.8(6) . . . . ?
C20 N2 C2 C1 166.0(4) . . . . ?
Ce N2 C2 C1 49.8(5) . . . . ?
N1 C1 C2 N2 -61.1(6) . . . . ?
C2 N2 C3 C4 166.1(5) . . . . ?
C20 N2 C3 C4 -75.2(6) . . . . ?
Ce N2 C3 C4 41.5(5) . . . . ?
C5 N3 C4 C3 -78.9(5) . . . . ?
C30 N3 C4 C3 162.8(4) . . . . ?
Ce N3 C4 C3 45.9(5) . . . . ?
N2 C3 C4 N3 -61.5(6) . . . . ?
C30 N3 C5 C6 -82.8(5) . . . . ?
C4 N3 C5 C6 158.6(4) . . . . ?
Ce N3 C5 C6 35.4(5) . . . . ?
C7 N4 C6 C5 -70.8(6) . . . . ?
C40 N4 C6 C5 171.8(4) . . . . ?
Ce N4 C6 C5 53.1(5) . . . . ?
N3 C5 C6 N4 -62.3(6) . . . . ?
C6 N4 C7 C8 166.7(5) . . . . ?
C40 N4 C7 C8 -76.5(6) . . . . ?
Ce N4 C7 C8 45.4(5) . . . . ?
C1 N1 C8 C7 -76.7(6) . . . . ?
C10 N1 C8 C7 162.5(4) . . . . ?
Ce N1 C8 C7 46.3(5) . . . . ?
N4 C7 C8 N1 -64.4(6) . . . . ?
C1 N1 C10 P1 163.8(4) . . . . ?
C8 N1 C10 P1 -76.6(5) . . . . ?
Ce N1 C10 P1 41.2(4) . . . . ?
O12 P1 C10 N1 -142.9(4) . . . . ?
O11 P1 C10 N1 -16.2(4) . . . . ?
C11 P1 C10 N1 99.8(4) . . . . ?
O12 P1 C11 C16 -60.4(6) . . . . ?
O11 P1 C11 C16 171.6(5) . . . . ?
C10 P1 C11 C16 56.8(6) . . . . ?
O12 P1 C11 C12 110.6(5) . . . . ?
O11 P1 C11 C12 -17.4(5) . . . . ?
C10 P1 C11 C12 -132.2(5) . . . . ?
C16 C11 C12 C13 2.1(9) . . . . ?
P1 C11 C12 C13 -169.1(5) . . . . ?
C11 C12 C13 C14 -0.3(10) . . . . ?
C12 C13 C14 C15 -1.5(10) . . . . ?
C13 C14 C15 C16 1.6(11) . . . . ?
C14 C15 C16 C11 0.2(10) . . . . ?
C12 C11 C16 C15 -2.0(9) . . . . ?
P1 C11 C16 C15 169.0(5) . . . . ?
C3 N2 C20 P2 172.7(4) . . . . ?
C2 N2 C20 P2 -67.8(5) . . . . ?
Ce N2 C20 P2 52.3(4) . . . . ?
O22 P2 C20 N2 94.6(4) . . . . ?
O21 P2 C20 N2 -32.8(4) . . . . ?
C21 P2 C20 N2 -148.3(4) . . . . ?
O22 P2 C21 C22 -136.5(5) . . . . ?
O21 P2 C21 C22 -8.3(6) . . . . ?
C20 P2 C21 C22 104.1(5) . . . . ?
O22 P2 C21 C26 41.2(6) . . . . ?
O21 P2 C21 C26 169.4(5) . . . . ?
C20 P2 C21 C26 -78.2(5) . . . . ?
C26 C21 C22 C23 -1.9(9) . . . . ?
P2 C21 C22 C23 175.8(5) . . . . ?
C21 C22 C23 C24 1.2(11) . . . . ?
C22 C23 C24 C25 -0.7(13) . . . . ?
C23 C24 C25 C26 0.7(13) . . . . ?
C24 C25 C26 C21 -1.3(12) . . . . ?
C22 C21 C26 C25 1.9(10) . . . . ?
P2 C21 C26 C25 -175.8(6) . . . . ?
C5 N3 C30 P3 165.5(4) . . . . ?
C4 N3 C30 P3 -75.1(5) . . . . ?
Ce N3 C30 P3 43.7(4) . . . . ?
O31 P3 C30 N3 -17.3(4) . . . . ?
O32 P3 C30 N3 -144.3(4) . . . . ?
C31 P3 C30 N3 100.5(4) . . . . ?
O31 P3 C31 C36 -23.0(5) . . . . ?
O32 P3 C31 C36 103.5(5) . . . . ?
C30 P3 C31 C36 -140.2(5) . . . . ?
O31 P3 C31 C32 166.4(5) . . . . ?
O32 P3 C31 C32 -67.2(5) . . . . ?
C30 P3 C31 C32 49.1(5) . . . . ?
C36 C31 C32 C33 -1.8(9) . . . . ?
P3 C31 C32 C33 168.8(5) . . . . ?
C31 C32 C33 C34 -1.0(9) . . . . ?
C32 C33 C34 C35 2.5(10) . . . . ?
C33 C34 C35 C36 -1.3(10) . . . . ?
C32 C31 C36 C35 3.0(9) . . . . ?
P3 C31 C36 C35 -167.7(5) . . . . ?
C34 C35 C36 C31 -1.4(10) . . . . ?
